data_1550005
loop_
_publ_author_name
'K\"ogel, Julius F'
'Timoshkin, Alexey Y.'
'Schr\"oder, Artem'
'Lork, Enno'
'Beckmann, Jens'

_publ_section_title
;
 Al(OCArF3)<sub>3</sub> - a thermally stable Lewis superacid.
;
_journal_issue 43
_journal_name_full 'Chemical science'
_journal_page_first 8178
_journal_page_last 8183
_journal_paper_doi 10.1039/c8sc02981d
_journal_volume 9
_journal_year 2018
_chemical_formula_sum 'C68 H16 Al F45 O4'
_chemical_formula_weight 1778.79
_space_group_IT_number 2
_space_group_name_Hall '-P 1'
_space_group_name_H-M_alt 'P -1'
_symmetry_cell_setting triclinic
_symmetry_space_group_name_Hall '-P 1'
_symmetry_space_group_name_H-M 'P -1'
_atom_sites_solution_hydrogens geom
_atom_sites_solution_primary direct
_atom_sites_solution_secondary difmap
_audit_creation_method SHELXL-97
_audit_update_record
;
2018-01-22 deposited with the CCDC.
2018-10-02 downloaded from the CCDC.
;
_cell_angle_alpha 84.388(2)
_cell_angle_beta 88.756(2)
_cell_angle_gamma 88.372(2)
_cell_formula_units_Z 4
_cell_length_a 12.9745(6)
_cell_length_b 14.9114(7)
_cell_length_c 32.7214(15)
_cell_measurement_reflns_used 9238
_cell_measurement_temperature 100
_cell_measurement_theta_max 29.69
_cell_measurement_theta_min 2.32
_cell_volume 6296.5(5)
_computing_cell_refinement 'Bruker SAINT'
_computing_data_collection 'Bruker APEX2'
_computing_data_reduction 'Bruker SAINT'
_computing_molecular_graphics 'Bruker SHELXTL'
_computing_publication_material 'Bruker SHELXTL'
_computing_structure_refinement 'SHELXL-2013 (Sheldrick 2013)'
_computing_structure_solution 'SHELXS-97 (Sheldrick 2008)'
_diffrn_ambient_temperature 100
_diffrn_measured_fraction_theta_full 0.983
_diffrn_measured_fraction_theta_max 0.983
_diffrn_measurement_device_type 'Bruker Venture D8 CMOS'
_diffrn_measurement_method '\f and \w scans'
_diffrn_radiation_monochromator graphite
_diffrn_radiation_source 'fine-focus sealed tube'
_diffrn_radiation_type MoK\a
_diffrn_radiation_wavelength 0.71073
_diffrn_reflns_av_R_equivalents 0.0947
_diffrn_reflns_av_sigmaI/netI 0.0786
_diffrn_reflns_limit_h_max 18
_diffrn_reflns_limit_h_min -18
_diffrn_reflns_limit_k_max 21
_diffrn_reflns_limit_k_min -21
_diffrn_reflns_limit_l_max 46
_diffrn_reflns_limit_l_min -46
_diffrn_reflns_number 351222
_diffrn_reflns_theta_full 30.25
_diffrn_reflns_theta_max 30.25
_diffrn_reflns_theta_min 2.20
_exptl_absorpt_coefficient_mu 0.220
_exptl_absorpt_correction_T_max 0.7460
_exptl_absorpt_correction_T_min 0.6971
_exptl_absorpt_correction_type multi-scan
_exptl_absorpt_process_details 'SADABS; Bruker, 2000'
_exptl_crystal_colour colourless
_exptl_crystal_density_diffrn 1.876
_exptl_crystal_density_method 'not measured'
_exptl_crystal_description block
_exptl_crystal_F_000 3496
_exptl_crystal_size_max 0.07
_exptl_crystal_size_mid 0.06
_exptl_crystal_size_min 0.05
_refine_diff_density_max 1.045
_refine_diff_density_min -0.499
_refine_diff_density_rms 0.095
_refine_ls_extinction_method none
_refine_ls_goodness_of_fit_ref 1.046
_refine_ls_hydrogen_treatment constr
_refine_ls_matrix_type full
_refine_ls_number_parameters 2127
_refine_ls_number_reflns 36947
_refine_ls_number_restraints 0
_refine_ls_restrained_S_all 1.046
_refine_ls_R_factor_all 0.1322
_refine_ls_R_factor_gt 0.0700
_refine_ls_shift/su_max 0.001
_refine_ls_shift/su_mean 0.000
_refine_ls_structure_factor_coef Fsqd
_refine_ls_weighting_details 'calc w=1/[\s^2^(Fo^2^)+(0.0563P)^2^+16.7109P] where P=(Fo^2^+2Fc^2^)/3'
_refine_ls_weighting_scheme calc
_refine_ls_wR_factor_gt 0.1542
_refine_ls_wR_factor_ref 0.1762
_reflns_number_gt 22738
_reflns_number_total 36947
_reflns_threshold_expression >2sigma(I)
_cod_data_source_file c8sc02981d2.cif
_cod_data_source_block shelxl_CCDC3
_cod_depositor_comments
;
The following automatic conversions were performed:

'_symmetry_cell_setting' value 'Triclinic' changed to 'triclinic'
according to
/home/data/users/saulius/crontab/automatic-downloads/rss-feeds/RSC/lib/dictionaries/cif_core.dic
dictionary named 'cif_core.dic' version 2.4.2 from 2011-04-26.

Automatic conversion script
Id: cif_fix_values 4973 2017-02-22 13:04:09Z antanas 

 Adding full bibliography for 1550001--1550014.cif.
;
_cod_original_sg_symbol_H-M P-1
_cod_database_code 1550005

loop_
_symmetry_equiv_pos_as_xyz
'x, y, z'
'-x, -y, -z'

loop_
_atom_site_label
_atom_site_type_symbol
_atom_site_fract_x
_atom_site_fract_y
_atom_site_fract_z
_atom_site_U_iso_or_equiv
_atom_site_adp_type
_atom_site_occupancy
_atom_site_symmetry_multiplicity
_atom_site_calc_flag
_atom_site_refinement_flags
C1 C 0.2466(3) 0.1621(2) 0.34060(10) 0.0232(7) Uani 1 1 d .
C2 C 0.2557(2) 0.4938(2) 0.36073(9) 0.0149(6) Uani 1 1 d .
C3 C 0.2982(2) 0.2473(2) 0.48554(9) 0.0147(6) Uani 1 1 d .
C4 C 0.7979(2) 0.26451(19) 0.01349(9) 0.0104(5) Uani 1 1 d .
C5 C 0.7598(2) 0.3317(2) 0.16222(9) 0.0135(6) Uani 1 1 d .
C6 C 0.7243(2) 0.00564(19) 0.12845(9) 0.0126(6) Uani 1 1 d .
C10 C 0.3457(3) 0.1092(2) 0.35455(10) 0.0262(8) Uani 1 1 d .
C11 C 0.4274(3) 0.1538(3) 0.36945(11) 0.0307(8) Uani 1 1 d .
C12 C 0.5201(3) 0.1123(3) 0.38035(12) 0.0389(10) Uani 1 1 d .
C13 C 0.5354(4) 0.0220(3) 0.37695(12) 0.0410(11) Uani 1 1 d .
C14 C 0.4575(4) -0.0248(3) 0.36264(13) 0.0431(12) Uani 1 1 d .
C15 C 0.3654(3) 0.0178(3) 0.35110(11) 0.0331(9) Uani 1 1 d .
C20 C 0.2637(3) 0.2134(2) 0.29760(10) 0.0235(7) Uani 1 1 d .
C21 C 0.1854(3) 0.2703(2) 0.28084(11) 0.0269(8) Uani 1 1 d .
C22 C 0.1908(3) 0.3189(2) 0.24284(11) 0.0304(8) Uani 1 1 d .
C23 C 0.2814(4) 0.3148(3) 0.22018(11) 0.0336(9) Uani 1 1 d .
C24 C 0.3609(3) 0.2613(3) 0.23521(11) 0.0320(9) Uani 1 1 d .
C25 C 0.3520(3) 0.2104(2) 0.27268(11) 0.0279(8) Uani 1 1 d .
C30 C 0.1547(3) 0.0971(2) 0.33992(11) 0.0251(8) Uani 1 1 d .
C31 C 0.1127(4) 0.0611(3) 0.37690(12) 0.0351(9) Uani 1 1 d .
C32 C 0.0256(4) 0.0103(3) 0.38034(14) 0.0442(11) Uani 1 1 d .
C33 C -0.0247(4) -0.0069(3) 0.34580(16) 0.0493(12) Uani 1 1 d .
C34 C 0.0148(4) 0.0253(3) 0.30814(14) 0.0450(11) Uani 1 1 d .
C35 C 0.1042(4) 0.0732(3) 0.30563(12) 0.0350(9) Uani 1 1 d .
C40 C 0.2039(2) 0.5143(2) 0.31801(10) 0.0164(6) Uani 1 1 d .
C41 C 0.0974(3) 0.5054(2) 0.31699(10) 0.0184(6) Uani 1 1 d .
C42 C 0.0412(3) 0.5254(2) 0.28172(11) 0.0240(7) Uani 1 1 d .
C43 C 0.0914(3) 0.5537(2) 0.24561(11) 0.0265(8) Uani 1 1 d .
C44 C 0.1954(3) 0.5653(2) 0.24544(10) 0.0260(8) Uani 1 1 d .
C45 C 0.2501(3) 0.5476(2) 0.28129(10) 0.0203(7) Uani 1 1 d .
C50 C 0.2109(2) 0.5710(2) 0.38520(9) 0.0155(6) Uani 1 1 d .
C51 C 0.2281(3) 0.6604(2) 0.37107(10) 0.0196(7) Uani 1 1 d .
C52 C 0.1841(3) 0.7323(2) 0.38884(11) 0.0246(7) Uani 1 1 d .
C53 C 0.1191(3) 0.7172(2) 0.42237(11) 0.0256(8) Uani 1 1 d .
C54 C 0.1006(2) 0.6301(2) 0.43760(10) 0.0219(7) Uani 1 1 d .
C55 C 0.1455(2) 0.5587(2) 0.41929(9) 0.0174(6) Uani 1 1 d .
C60 C 0.3749(2) 0.4929(2) 0.35817(9) 0.0154(6) Uani 1 1 d .
C61 C 0.4246(3) 0.4327(2) 0.33378(10) 0.0202(7) Uani 1 1 d .
C62 C 0.5300(3) 0.4187(3) 0.33249(11) 0.0271(8) Uani 1 1 d .
C63 C 0.5915(3) 0.4679(3) 0.35537(12) 0.0296(9) Uani 1 1 d .
C64 C 0.5459(3) 0.5282(3) 0.37933(12) 0.0287(8) Uani 1 1 d .
C65 C 0.4399(3) 0.5383(2) 0.38132(11) 0.0229(7) Uani 1 1 d .
C70 C 0.2406(2) 0.2921(2) 0.52143(9) 0.0159(6) Uani 1 1 d .
C71 C 0.2347(2) 0.3858(2) 0.51792(10) 0.0203(7) Uani 1 1 d .
C72 C 0.1897(3) 0.4349(2) 0.54734(12) 0.0256(8) Uani 1 1 d .
C73 C 0.1517(3) 0.3905(3) 0.58320(12) 0.0295(8) Uani 1 1 d .
C74 C 0.1590(3) 0.2983(3) 0.58872(11) 0.0276(8) Uani 1 1 d .
C75 C 0.2033(2) 0.2497(2) 0.55846(10) 0.0210(7) Uani 1 1 d .
C80 C 0.2902(2) 0.1442(2) 0.48727(9) 0.0158(6) Uani 1 1 d .
C81 C 0.1974(2) 0.1001(2) 0.49527(11) 0.0211(7) Uani 1 1 d .
C82 C 0.1884(3) 0.0080(2) 0.49606(12) 0.0247(7) Uani 1 1 d .
C83 C 0.2723(3) -0.0444(2) 0.48619(11) 0.0225(7) Uani 1 1 d .
C84 C 0.3638(2) -0.0039(2) 0.47545(10) 0.0173(6) Uani 1 1 d .
C85 C 0.3715(2) 0.0883(2) 0.47589(9) 0.0156(6) Uani 1 1 d .
C90 C 0.4115(2) 0.2730(2) 0.49177(9) 0.0149(6) Uani 1 1 d .
C91 C 0.4702(2) 0.3273(2) 0.46432(10) 0.0191(7) Uani 1 1 d .
C92 C 0.5708(3) 0.3478(2) 0.47210(10) 0.0227(7) Uani 1 1 d .
C93 C 0.6159(2) 0.3148(2) 0.50834(10) 0.0199(7) Uani 1 1 d .
C94 C 0.5598(2) 0.2615(2) 0.53675(9) 0.0160(6) Uani 1 1 d .
C95 C 0.4603(2) 0.2420(2) 0.52832(9) 0.0145(6) Uani 1 1 d .
C100 C 0.9132(2) 0.23520(19) 0.01095(9) 0.0111(5) Uani 1 1 d .
C101 C 0.9693(2) 0.1898(2) 0.04269(9) 0.0141(6) Uani 1 1 d .
C102 C 1.0726(2) 0.1675(2) 0.03795(9) 0.0156(6) Uani 1 1 d .
C103 C 1.1234(2) 0.1888(2) 0.00114(9) 0.0140(6) Uani 1 1 d .
C104 C 1.0709(2) 0.23529(19) -0.03081(9) 0.0136(6) Uani 1 1 d .
C105 C 0.9684(2) 0.25700(19) -0.02545(9) 0.0115(6) Uani 1 1 d .
C110 C 0.7495(2) 0.21803(19) -0.02189(9) 0.0116(6) Uani 1 1 d .
C111 C 0.7426(2) 0.1244(2) -0.01596(9) 0.0141(6) Uani 1 1 d .
C112 C 0.7025(2) 0.0738(2) -0.04452(10) 0.0167(6) Uani 1 1 d .
C113 C 0.6688(2) 0.1148(2) -0.08117(10) 0.0181(6) Uani 1 1 d .
C114 C 0.6780(2) 0.2066(2) -0.08950(10) 0.0184(6) Uani 1 1 d .
C115 C 0.7189(2) 0.2567(2) -0.06040(9) 0.0144(6) Uani 1 1 d .
C120 C 0.7872(2) 0.36921(19) 0.00914(9) 0.0114(6) Uani 1 1 d .
C121 C 0.6956(2) 0.4141(2) -0.00232(9) 0.0139(6) Uani 1 1 d .
C122 C 0.6831(2) 0.5069(2) -0.00525(10) 0.0172(6) Uani 1 1 d .
C123 C 0.7627(3) 0.5584(2) 0.00614(10) 0.0187(7) Uani 1 1 d .
C124 C 0.8523(2) 0.5159(2) 0.02021(10) 0.0160(6) Uani 1 1 d .
C125 C 0.8636(2) 0.4234(2) 0.02177(9) 0.0132(6) Uani 1 1 d .
C130 C 0.8637(2) 0.3756(2) 0.14827(9) 0.0164(6) Uani 1 1 d .
C131 C 0.9495(3) 0.3182(2) 0.14414(10) 0.0206(7) Uani 1 1 d .
C132 C 1.0446(3) 0.3497(3) 0.13061(11) 0.0297(8) Uani 1 1 d .
C133 C 1.0585(3) 0.4404(3) 0.12176(11) 0.0331(9) Uani 1 1 d .
C134 C 0.9771(3) 0.4989(3) 0.12719(11) 0.0281(8) Uani 1 1 d .
C135 C 0.8820(3) 0.4667(2) 0.14015(10) 0.0212(7) Uani 1 1 d .
C140 C 0.7691(2) 0.2895(2) 0.20723(9) 0.0153(6) Uani 1 1 d .
C141 C 0.8254(3) 0.3288(2) 0.23572(10) 0.0222(7) Uani 1 1 d .
C142 C 0.8317(3) 0.2934(3) 0.27652(10) 0.0277(8) Uani 1 1 d .
C143 C 0.7808(3) 0.2159(3) 0.28952(10) 0.0275(8) Uani 1 1 d .
C144 C 0.7210(3) 0.1776(2) 0.26266(10) 0.0240(7) Uani 1 1 d .
C145 C 0.7147(2) 0.2144(2) 0.22235(9) 0.0172(6) Uani 1 1 d .
C150 C 0.6670(2) 0.3998(2) 0.15842(9) 0.0141(6) Uani 1 1 d .
C151 C 0.5996(3) 0.4220(2) 0.18959(9) 0.0190(7) Uani 1 1 d .
C152 C 0.5113(3) 0.4754(2) 0.18248(11) 0.0244(7) Uani 1 1 d .
C153 C 0.4888(3) 0.5111(2) 0.14328(12) 0.0267(8) Uani 1 1 d .
C154 C 0.5559(3) 0.4939(2) 0.11162(10) 0.0228(7) Uani 1 1 d .
C155 C 0.6414(2) 0.4388(2) 0.11958(10) 0.0168(6) Uani 1 1 d .
C160 C 0.8427(2) -0.00296(19) 0.13134(9) 0.0136(6) Uani 1 1 d .
C161 C 0.8954(2) 0.0363(2) 0.16147(9) 0.0171(6) Uani 1 1 d .
C162 C 1.0009(3) 0.0338(2) 0.16380(10) 0.0206(7) Uani 1 1 d .
C163 C 1.0596(2) -0.0065(2) 0.13471(11) 0.0215(7) Uani 1 1 d .
C164 C 1.0114(2) -0.0424(2) 0.10357(10) 0.0198(7) Uani 1 1 d .
C165 C 0.9053(2) -0.0396(2) 0.10185(10) 0.0160(6) Uani 1 1 d .
C170 C 0.6643(2) -0.0144(2) 0.17030(9) 0.0159(6) Uani 1 1 d .
C171 C 0.7018(3) -0.0577(2) 0.20695(10) 0.0223(7) Uani 1 1 d .
C172 C 0.6401(3) -0.0700(2) 0.24233(10) 0.0295(9) Uani 1 1 d .
C173 C 0.5387(3) -0.0437(3) 0.24159(11) 0.0328(9) Uani 1 1 d .
C174 C 0.4974(3) -0.0045(2) 0.20565(11) 0.0270(8) Uani 1 1 d .
C175 C 0.5595(3) 0.0079(2) 0.17075(10) 0.0196(7) Uani 1 1 d .
C180 C 0.6804(2) -0.0659(2) 0.10239(9) 0.0130(6) Uani 1 1 d .
C181 C 0.6977(2) -0.1572(2) 0.11455(9) 0.0158(6) Uani 1 1 d .
C182 C 0.6561(2) -0.2253(2) 0.09501(10) 0.0165(6) Uani 1 1 d .
C183 C 0.5943(2) -0.2038(2) 0.06195(10) 0.0165(6) Uani 1 1 d .
C184 C 0.5764(2) -0.1147(2) 0.04847(9) 0.0145(6) Uani 1 1 d .
C185 C 0.6176(2) -0.04689(19) 0.06869(9) 0.0125(6) Uani 1 1 d .
C190 C 0.0126(2) 0.3134(2) 0.45203(9) 0.0174(6) Uani 1 1 d .
H19A H -0.0076 0.3779 0.4522 0.021 Uiso 1 1 calc R
H19B H 0.0564 0.2951 0.4759 0.021 Uiso 1 1 calc R
C191 C -0.0807(3) 0.2560(3) 0.45248(11) 0.0277(8) Uani 1 1 d .
H19C H -0.1353 0.2763 0.4713 0.033 Uiso 1 1 calc R
H19D H -0.0630 0.1917 0.4603 0.033 Uiso 1 1 calc R
C192 C -0.1125(3) 0.2723(4) 0.40772(13) 0.0503(13) Uani 1 1 d .
H19E H -0.1546 0.2224 0.4000 0.060 Uiso 1 1 calc R
H19F H -0.1526 0.3297 0.4028 0.060 Uiso 1 1 calc R
C193 C -0.0119(3) 0.2763(3) 0.38387(11) 0.0249(7) Uani 1 1 d .
H19G H 0.0044 0.2180 0.3728 0.030 Uiso 1 1 calc R
H19H H -0.0153 0.3242 0.3607 0.030 Uiso 1 1 calc R
C194 C 0.4921(2) 0.2468(2) 0.12666(10) 0.0174(6) Uani 1 1 d .
H19I H 0.4975 0.3055 0.1382 0.021 Uiso 1 1 calc R
H19J H 0.5052 0.1978 0.1487 0.021 Uiso 1 1 calc R
C195 C 0.3865(3) 0.2383(3) 0.10854(12) 0.0347(9) Uani 1 1 d .
H19K H 0.3422 0.1996 0.1274 0.042 Uiso 1 1 calc R
H19L H 0.3521 0.2982 0.1030 0.042 Uiso 1 1 calc R
C196 C 0.4081(3) 0.1957(3) 0.06885(11) 0.0258(8) Uani 1 1 d .
H19M H 0.4154 0.1293 0.0739 0.031 Uiso 1 1 calc R
H19N H 0.3526 0.2111 0.0489 0.031 Uiso 1 1 calc R
C197 C 0.5080(2) 0.2368(2) 0.05391(9) 0.0167(6) Uani 1 1 d .
H19O H 0.5449 0.1989 0.0348 0.020 Uiso 1 1 calc R
H19P H 0.4962 0.2980 0.0399 0.020 Uiso 1 1 calc R
C200 C 0.0787(4) 0.7806(3) 0.20494(15) 0.0456(11) Uani 1 1 d .
C201 C 0.1604(4) 0.8049(3) 0.22713(19) 0.0593(14) Uani 1 1 d .
H201 H 0.2251 0.8157 0.2137 0.071 Uiso 1 1 calc R
C202 C 0.1497(5) 0.8140(4) 0.2692(2) 0.0704(18) Uani 1 1 d .
H202 H 0.2066 0.8312 0.2842 0.085 Uiso 1 1 calc R
C203 C 0.0563(5) 0.7978(4) 0.2885(2) 0.0683(16) Uani 1 1 d .
H203 H 0.0491 0.8024 0.3172 0.082 Uiso 1 1 calc R
C204 C -0.0257(5) 0.7752(4) 0.26708(18) 0.0610(14) Uani 1 1 d .
H204 H -0.0905 0.7652 0.2806 0.073 Uiso 1 1 calc R
C205 C -0.0149(4) 0.7668(3) 0.22538(16) 0.0498(12) Uani 1 1 d .
H205 H -0.0729 0.7511 0.2106 0.060 Uiso 1 1 calc R
C206 C 0.0901(4) 0.7638(3) 0.15991(16) 0.0560(13) Uani 1 1 d .
H20A H 0.0221 0.7677 0.1473 0.084 Uiso 1 1 calc R
H20B H 0.1210 0.7037 0.1578 0.084 Uiso 1 1 calc R
H20C H 0.1346 0.8093 0.1456 0.084 Uiso 1 1 calc R
C210 C 0.5581(5) 0.7010(4) 0.2349(2) 0.073(2) Uani 1 1 d .
C211 C 0.5482(5) 0.7145(3) 0.27681(18) 0.0573(14) Uani 1 1 d .
H211 H 0.4874 0.7427 0.2868 0.069 Uiso 1 1 calc R
C212 C 0.6272(7) 0.6867(5) 0.3036(3) 0.094(2) Uani 1 1 d .
H212 H 0.6211 0.6989 0.3315 0.113 Uiso 1 1 calc R
C213 C 0.7123(7) 0.6427(5) 0.2907(3) 0.102(3) Uani 1 1 d .
H213 H 0.7641 0.6207 0.3095 0.122 Uiso 1 1 calc R
C214 C 0.7218(5) 0.6308(5) 0.2506(3) 0.082(2) Uani 1 1 d .
H214 H 0.7827 0.6008 0.2418 0.099 Uiso 1 1 calc R
C215 C 0.6535(5) 0.6575(4) 0.2224(2) 0.0707(17) Uani 1 1 d .
H215 H 0.6665 0.6483 0.1944 0.085 Uiso 1 1 calc R
C216 C 0.4799(7) 0.7302(5) 0.2067(3) 0.142(5) Uani 1 1 d .
H21A H 0.4543 0.6783 0.1942 0.213 Uiso 1 1 calc R
H21B H 0.5082 0.7736 0.1852 0.213 Uiso 1 1 calc R
H21C H 0.4231 0.7591 0.2212 0.213 Uiso 1 1 calc R
O1 O 0.2188(2) 0.22375(16) 0.36792(7) 0.0249(5) Uani 1 1 d .
O2 O 0.22731(17) 0.40925(14) 0.37761(7) 0.0177(5) Uani 1 1 d .
O3 O 0.25861(16) 0.28368(15) 0.44867(6) 0.0167(4) Uani 1 1 d .
O4 O 0.74906(16) 0.23484(14) 0.04990(6) 0.0138(4) Uani 1 1 d .
O5 O 0.74274(16) 0.26472(14) 0.13707(6) 0.0153(4) Uani 1 1 d .
O6 O 0.70061(16) 0.09275(13) 0.11232(6) 0.0145(4) Uani 1 1 d .
O7 O 0.06654(16) 0.29650(16) 0.41319(6) 0.0177(5) Uani 1 1 d .
O8 O 0.56638(15) 0.24018(14) 0.09204(6) 0.0136(4) Uani 1 1 d .
F11 F 0.42102(18) 0.24345(15) 0.37198(7) 0.0379(5) Uani 1 1 d .
F12 F 0.5956(2) 0.1601(2) 0.39393(8) 0.0528(7) Uani 1 1 d .
F13 F 0.6244(2) -0.0192(2) 0.38805(9) 0.0646(9) Uani 1 1 d .
F14 F 0.4704(2) -0.11361(16) 0.35878(8) 0.0569(8) Uani 1 1 d .
F15 F 0.2960(2) -0.03205(14) 0.33446(7) 0.0420(6) Uani 1 1 d .
F21 F 0.09416(18) 0.27562(15) 0.30118(7) 0.0358(5) Uani 1 1 d .
F22 F 0.1093(2) 0.36624(15) 0.22790(7) 0.0408(6) Uani 1 1 d .
F23 F 0.2897(2) 0.36255(16) 0.18343(6) 0.0449(6) Uani 1 1 d .
F24 F 0.4500(2) 0.25673(18) 0.21361(7) 0.0463(6) Uani 1 1 d .
F25 F 0.43471(18) 0.15761(16) 0.28313(6) 0.0371(5) Uani 1 1 d .
F31 F 0.1586(2) 0.07456(17) 0.41223(7) 0.0520(7) Uani 1 1 d .
F32 F -0.0102(3) -0.0219(2) 0.41754(9) 0.0689(9) Uani 1 1 d .
F33 F -0.1114(3) -0.0535(2) 0.34816(11) 0.0749(10) Uani 1 1 d .
F34 F -0.0333(3) 0.0095(2) 0.27424(9) 0.0754(11) Uani 1 1 d .
F35 F 0.1402(2) 0.09780(18) 0.26766(7) 0.0521(7) Uani 1 1 d .
F41 F 0.04400(14) 0.47808(13) 0.35126(6) 0.0227(4) Uani 1 1 d .
F42 F -0.06084(16) 0.51732(15) 0.28322(7) 0.0346(5) Uani 1 1 d .
F43 F 0.03826(19) 0.56752(15) 0.21074(7) 0.0386(6) Uani 1 1 d .
F44 F 0.24482(19) 0.59329(16) 0.21023(6) 0.0386(6) Uani 1 1 d .
F45 F 0.35097(15) 0.56530(14) 0.27853(6) 0.0272(5) Uani 1 1 d .
F51 F 0.29280(16) 0.67867(13) 0.33890(6) 0.0264(4) Uani 1 1 d .
F52 F 0.20478(18) 0.81692(13) 0.37409(7) 0.0366(5) Uani 1 1 d .
F53 F 0.07494(18) 0.78616(15) 0.44017(7) 0.0384(6) Uani 1 1 d .
F54 F 0.03904(16) 0.61316(16) 0.47068(6) 0.0320(5) Uani 1 1 d .
F55 F 0.12004(15) 0.47681(13) 0.43654(6) 0.0236(4) Uani 1 1 d .
F61 F 0.36881(15) 0.38469(14) 0.31016(6) 0.0260(4) Uani 1 1 d .
F62 F 0.57216(17) 0.35681(17) 0.30967(7) 0.0391(6) Uani 1 1 d .
F63 F 0.69392(16) 0.45499(18) 0.35467(8) 0.0448(6) Uani 1 1 d .
F64 F 0.60421(18) 0.57559(16) 0.40258(8) 0.0428(6) Uani 1 1 d .
F65 F 0.40342(16) 0.59422(14) 0.40845(7) 0.0323(5) Uani 1 1 d .
F71 F 0.27926(15) 0.43378(13) 0.48580(6) 0.0240(4) Uani 1 1 d .
F72 F 0.18379(16) 0.52468(14) 0.54159(8) 0.0364(5) Uani 1 1 d .
F73 F 0.10807(18) 0.43722(18) 0.61213(8) 0.0463(7) Uani 1 1 d .
F74 F 0.12206(18) 0.25461(18) 0.62339(7) 0.0425(6) Uani 1 1 d .
F75 F 0.21003(15) 0.16068(14) 0.56801(6) 0.0269(5) Uani 1 1 d .
F81 F 0.11075(14) 0.14826(13) 0.50204(7) 0.0268(5) Uani 1 1 d .
F82 F 0.09778(16) -0.02990(14) 0.50498(8) 0.0363(6) Uani 1 1 d .
F83 F 0.26348(16) -0.13369(13) 0.48612(7) 0.0313(5) Uani 1 1 d .
F84 F 0.44541(14) -0.05257(13) 0.46344(6) 0.0230(4) Uani 1 1 d .
F85 F 0.46433(13) 0.12141(12) 0.46403(6) 0.0192(4) Uani 1 1 d .
F91 F 0.43332(15) 0.36347(14) 0.42844(6) 0.0275(5) Uani 1 1 d .
F92 F 0.62527(16) 0.39916(17) 0.44430(7) 0.0386(6) Uani 1 1 d .
F93 F 0.71301(15) 0.33472(14) 0.51576(6) 0.0275(5) Uani 1 1 d .
F94 F 0.60311(14) 0.22731(13) 0.57181(6) 0.0217(4) Uani 1 1 d .
F95 F 0.40991(14) 0.18694(12) 0.55649(5) 0.0193(4) Uani 1 1 d .
F101 F 0.92669(14) 0.16726(13) 0.07979(5) 0.0215(4) Uani 1 1 d .
F102 F 1.12484(14) 0.12585(14) 0.06964(6) 0.0243(4) Uani 1 1 d .
F103 F 1.22349(13) 0.16807(12) -0.00338(6) 0.0192(4) Uani 1 1 d .
F104 F 1.11951(14) 0.25896(12) -0.06640(5) 0.0190(4) Uani 1 1 d .
F105 F 0.92180(13) 0.30448(12) -0.05704(5) 0.0160(4) Uani 1 1 d .
F111 F 0.78119(14) 0.07866(11) 0.01787(5) 0.0173(4) Uani 1 1 d .
F112 F 0.69626(15) -0.01550(12) -0.03641(6) 0.0248(4) Uani 1 1 d .
F113 F 0.62887(15) 0.06687(14) -0.10901(7) 0.0291(5) Uani 1 1 d .
F114 F 0.64762(16) 0.24765(14) -0.12542(6) 0.0290(5) Uani 1 1 d .
F115 F 0.72904(14) 0.34456(12) -0.07241(5) 0.0190(4) Uani 1 1 d .
F121 F 0.61270(13) 0.36783(12) -0.01059(6) 0.0180(4) Uani 1 1 d .
F122 F 0.59467(14) 0.54665(13) -0.01765(6) 0.0250(4) Uani 1 1 d .
F123 F 0.75081(15) 0.64789(12) 0.00416(7) 0.0270(5) Uani 1 1 d .
F124 F 0.92822(14) 0.56399(12) 0.03355(6) 0.0208(4) Uani 1 1 d .
F125 F 0.95189(13) 0.38883(12) 0.03825(5) 0.0168(4) Uani 1 1 d .
F131 F 0.94299(15) 0.22976(13) 0.15512(6) 0.0248(4) Uani 1 1 d .
F132 F 1.12367(17) 0.29068(19) 0.12678(8) 0.0473(7) Uani 1 1 d .
F133 F 1.15026(19) 0.4706(2) 0.10865(8) 0.0533(7) Uani 1 1 d .
F134 F 0.98964(19) 0.58763(16) 0.11997(7) 0.0412(6) Uani 1 1 d .
F135 F 0.80771(16) 0.52932(13) 0.14563(7) 0.0291(5) Uani 1 1 d .
F141 F 0.8721(2) 0.40761(16) 0.22601(6) 0.0390(6) Uani 1 1 d .
F142 F 0.8853(2) 0.33576(19) 0.30298(7) 0.0456(7) Uani 1 1 d .
F143 F 0.7870(2) 0.18033(17) 0.32873(6) 0.0436(6) Uani 1 1 d .
F144 F 0.6668(2) 0.10468(15) 0.27554(7) 0.0436(6) Uani 1 1 d .
F145 F 0.64960(16) 0.17493(14) 0.19896(6) 0.0280(5) Uani 1 1 d .
F151 F 0.61400(17) 0.39260(14) 0.22908(6) 0.0285(5) Uani 1 1 d .
F152 F 0.44812(18) 0.49091(16) 0.21358(7) 0.0376(6) Uani 1 1 d .
F153 F 0.40412(18) 0.56252(16) 0.13599(7) 0.0398(6) Uani 1 1 d .
F154 F 0.53746(17) 0.52985(14) 0.07321(6) 0.0317(5) Uani 1 1 d .
F155 F 0.70367(15) 0.42397(13) 0.08739(5) 0.0216(4) Uani 1 1 d .
F161 F 0.84246(14) 0.07917(13) 0.18949(5) 0.0206(4) Uani 1 1 d .
F162 F 1.04716(15) 0.07220(15) 0.19342(6) 0.0299(5) Uani 1 1 d .
F163 F 1.16289(15) -0.00860(15) 0.13648(7) 0.0296(5) Uani 1 1 d .
F164 F 1.06748(15) -0.07861(14) 0.07393(6) 0.0272(5) Uani 1 1 d .
F165 F 0.86540(14) -0.07173(12) 0.06881(5) 0.0186(4) Uani 1 1 d .
F171 F 0.79911(16) -0.08795(13) 0.21067(6) 0.0268(4) Uani 1 1 d .
F172 F 0.6824(2) -0.10651(16) 0.27690(6) 0.0441(6) Uani 1 1 d .
F173 F 0.4791(2) -0.05489(18) 0.27531(7) 0.0507(7) Uani 1 1 d .
F174 F 0.39750(17) 0.02099(17) 0.20394(8) 0.0416(6) Uani 1 1 d .
F175 F 0.51292(14) 0.04262(13) 0.13636(6) 0.0212(4) Uani 1 1 d .
F181 F 0.75944(15) -0.18181(12) 0.14628(6) 0.0219(4) Uani 1 1 d .
F182 F 0.67618(16) -0.31195(12) 0.10833(6) 0.0253(4) Uani 1 1 d .
F183 F 0.55364(15) -0.26862(13) 0.04211(6) 0.0233(4) Uani 1 1 d .
F184 F 0.51770(14) -0.09335(12) 0.01562(6) 0.0194(4) Uani 1 1 d .
F185 F 0.59227(14) 0.03720(12) 0.05352(5) 0.0168(4) Uani 1 1 d .
Al1 Al 0.20785(7) 0.30440(6) 0.40106(3) 0.01217(18) Uani 1 1 d .
Al2 Al 0.70484(6) 0.20540(6) 0.09841(3) 0.00965(17) Uani 1 1 d .

loop_
_atom_site_aniso_label
_atom_site_aniso_U_11
_atom_site_aniso_U_22
_atom_site_aniso_U_33
_atom_site_aniso_U_23
_atom_site_aniso_U_13
_atom_site_aniso_U_12
C1 0.038(2) 0.0176(16) 0.0150(16) -0.0076(13) 0.0055(14) -0.0033(14)
C2 0.0189(15) 0.0122(14) 0.0129(14) 0.0020(11) 0.0003(12) -0.0006(11)
C3 0.0162(15) 0.0153(15) 0.0118(14) 0.0024(11) -0.0004(11) -0.0008(11)
C4 0.0106(13) 0.0107(13) 0.0096(13) 0.0007(10) 0.0010(10) -0.0015(10)
C5 0.0178(15) 0.0108(14) 0.0121(14) -0.0019(11) -0.0018(11) -0.0021(11)
C6 0.0172(15) 0.0089(13) 0.0114(14) 0.0010(11) 0.0002(11) -0.0010(11)
C10 0.042(2) 0.0225(18) 0.0126(16) 0.0013(13) 0.0110(14) 0.0017(15)
C11 0.041(2) 0.033(2) 0.0171(17) -0.0021(15) 0.0064(15) 0.0063(17)
C12 0.038(2) 0.054(3) 0.022(2) 0.0031(18) 0.0078(17) 0.002(2)
C13 0.047(3) 0.051(3) 0.0210(19) 0.0109(18) 0.0109(18) 0.021(2)
C14 0.069(3) 0.028(2) 0.028(2) 0.0103(17) 0.021(2) 0.018(2)
C15 0.052(3) 0.026(2) 0.0201(18) 0.0005(15) 0.0118(17) 0.0049(18)
C20 0.043(2) 0.0141(16) 0.0135(15) -0.0027(12) 0.0046(14) -0.0059(14)
C21 0.043(2) 0.0196(17) 0.0183(17) -0.0026(13) 0.0059(15) -0.0033(15)
C22 0.053(2) 0.0191(18) 0.0196(18) -0.0041(14) -0.0037(17) -0.0010(16)
C23 0.061(3) 0.0256(19) 0.0141(17) 0.0006(14) 0.0024(17) -0.0135(18)
C24 0.045(2) 0.036(2) 0.0160(17) -0.0054(15) 0.0089(16) -0.0127(18)
C25 0.039(2) 0.0265(19) 0.0190(17) -0.0055(14) 0.0029(15) -0.0028(16)
C30 0.043(2) 0.0123(15) 0.0201(17) -0.0017(13) 0.0066(15) -0.0029(14)
C31 0.057(3) 0.026(2) 0.0222(19) -0.0037(15) 0.0099(18) -0.0064(18)
C32 0.062(3) 0.029(2) 0.040(3) 0.0032(18) 0.023(2) -0.014(2)
C33 0.056(3) 0.034(2) 0.057(3) 0.006(2) 0.008(2) -0.019(2)
C34 0.065(3) 0.035(2) 0.034(2) 0.0058(19) -0.010(2) -0.021(2)
C35 0.058(3) 0.027(2) 0.0201(18) 0.0000(15) 0.0034(17) -0.0135(18)
C40 0.0237(16) 0.0095(14) 0.0166(15) -0.0042(11) -0.0043(12) 0.0037(12)
C41 0.0253(17) 0.0128(15) 0.0181(16) -0.0063(12) -0.0029(13) 0.0022(12)
C42 0.0274(18) 0.0187(17) 0.0272(18) -0.0074(14) -0.0104(15) 0.0025(14)
C43 0.042(2) 0.0190(17) 0.0188(17) -0.0041(13) -0.0159(15) 0.0088(15)
C44 0.044(2) 0.0208(17) 0.0120(15) -0.0010(13) -0.0013(14) 0.0105(15)
C45 0.0244(17) 0.0174(16) 0.0183(16) -0.0003(13) -0.0028(13) 0.0073(13)
C50 0.0145(14) 0.0173(15) 0.0148(15) -0.0019(12) -0.0038(11) 0.0008(12)
C51 0.0211(16) 0.0184(16) 0.0191(16) -0.0009(13) -0.0032(13) 0.0002(13)
C52 0.0286(18) 0.0169(16) 0.0289(19) -0.0033(14) -0.0106(15) 0.0020(14)
C53 0.0221(17) 0.0247(18) 0.032(2) -0.0137(15) -0.0107(15) 0.0081(14)
C54 0.0140(15) 0.034(2) 0.0192(16) -0.0112(14) -0.0032(12) 0.0014(13)
C55 0.0154(15) 0.0237(17) 0.0139(15) -0.0039(12) -0.0049(12) -0.0025(12)
C60 0.0164(15) 0.0134(14) 0.0149(15) 0.0059(11) -0.0005(12) -0.0008(11)
C61 0.0238(17) 0.0224(17) 0.0132(15) 0.0035(13) -0.0007(13) 0.0010(13)
C62 0.0270(18) 0.033(2) 0.0180(17) 0.0074(15) 0.0065(14) 0.0078(15)
C63 0.0165(17) 0.040(2) 0.0287(19) 0.0165(17) 0.0027(14) -0.0005(15)
C64 0.0243(18) 0.0266(19) 0.034(2) 0.0079(16) -0.0088(15) -0.0091(15)
C65 0.0230(17) 0.0189(17) 0.0261(18) 0.0018(14) -0.0032(14) -0.0006(13)
C70 0.0134(14) 0.0194(16) 0.0147(15) -0.0009(12) -0.0026(11) 0.0017(12)
C71 0.0121(15) 0.0233(17) 0.0255(17) -0.0020(14) -0.0047(13) 0.0001(12)
C72 0.0160(16) 0.0249(18) 0.038(2) -0.0139(16) -0.0054(14) 0.0045(13)
C73 0.0170(17) 0.041(2) 0.033(2) -0.0197(17) 0.0003(15) 0.0034(15)
C74 0.0198(17) 0.045(2) 0.0188(17) -0.0066(16) 0.0034(13) -0.0010(15)
C75 0.0174(16) 0.0245(17) 0.0206(17) -0.0012(13) 0.0003(13) 0.0018(13)
C80 0.0147(15) 0.0168(15) 0.0151(15) 0.0033(12) -0.0037(12) 0.0004(12)
C81 0.0133(15) 0.0213(17) 0.0273(18) 0.0036(14) -0.0010(13) 0.0024(12)
C82 0.0174(16) 0.0206(17) 0.035(2) 0.0014(15) 0.0030(14) -0.0040(13)
C83 0.0256(18) 0.0114(15) 0.0298(19) 0.0015(13) -0.0024(14) 0.0016(13)
C84 0.0162(15) 0.0179(16) 0.0176(15) -0.0021(12) -0.0005(12) 0.0042(12)
C85 0.0148(15) 0.0181(15) 0.0139(15) 0.0001(12) -0.0029(11) -0.0036(12)
C90 0.0141(14) 0.0150(15) 0.0153(15) -0.0002(12) -0.0013(11) 0.0003(11)
C91 0.0179(16) 0.0239(17) 0.0144(15) 0.0042(13) -0.0047(12) -0.0015(13)
C92 0.0198(16) 0.0253(18) 0.0217(17) 0.0066(14) -0.0014(13) -0.0090(13)
C93 0.0138(15) 0.0238(17) 0.0220(17) -0.0006(13) -0.0043(12) -0.0015(12)
C94 0.0224(16) 0.0122(14) 0.0136(14) -0.0016(11) -0.0047(12) 0.0021(12)
C95 0.0169(15) 0.0133(14) 0.0129(14) -0.0003(11) 0.0023(11) 0.0007(11)
C100 0.0129(14) 0.0081(13) 0.0122(14) -0.0004(11) 0.0012(11) -0.0009(10)
C101 0.0156(14) 0.0154(15) 0.0108(14) 0.0014(11) 0.0020(11) -0.0017(11)
C102 0.0182(15) 0.0139(15) 0.0142(15) 0.0017(11) -0.0042(12) 0.0011(12)
C103 0.0123(14) 0.0121(14) 0.0178(15) -0.0021(11) 0.0001(11) 0.0010(11)
C104 0.0173(15) 0.0099(14) 0.0138(14) -0.0022(11) 0.0051(11) -0.0026(11)
C105 0.0163(14) 0.0078(13) 0.0108(13) -0.0010(10) -0.0018(11) -0.0018(11)
C110 0.0105(13) 0.0109(13) 0.0131(14) -0.0004(11) 0.0023(11) -0.0014(10)
C111 0.0100(13) 0.0159(15) 0.0162(15) -0.0013(12) 0.0008(11) 0.0018(11)
C112 0.0159(15) 0.0103(14) 0.0246(17) -0.0057(12) 0.0041(12) -0.0019(11)
C113 0.0124(14) 0.0217(16) 0.0220(16) -0.0106(13) -0.0026(12) -0.0025(12)
C114 0.0179(15) 0.0224(17) 0.0151(15) -0.0018(12) -0.0059(12) 0.0005(13)
C115 0.0159(15) 0.0125(14) 0.0147(14) -0.0016(11) 0.0007(11) -0.0012(11)
C120 0.0144(14) 0.0092(13) 0.0104(13) -0.0007(10) 0.0026(11) -0.0015(11)
C121 0.0126(14) 0.0143(14) 0.0151(14) -0.0019(11) 0.0004(11) -0.0037(11)
C122 0.0152(15) 0.0149(15) 0.0208(16) 0.0007(12) -0.0004(12) 0.0032(12)
C123 0.0240(17) 0.0086(14) 0.0227(17) 0.0015(12) 0.0032(13) -0.0003(12)
C124 0.0167(15) 0.0148(15) 0.0173(15) -0.0044(12) 0.0024(12) -0.0056(12)
C125 0.0118(14) 0.0142(14) 0.0133(14) -0.0010(11) 0.0006(11) 0.0019(11)
C130 0.0197(16) 0.0216(16) 0.0085(14) -0.0029(12) -0.0024(11) -0.0053(12)
C131 0.0199(16) 0.0255(18) 0.0172(16) -0.0051(13) -0.0021(13) -0.0039(13)
C132 0.0224(18) 0.047(2) 0.0204(18) -0.0075(16) -0.0010(14) -0.0008(16)
C133 0.0222(18) 0.057(3) 0.0205(18) -0.0014(17) 0.0006(14) -0.0181(18)
C134 0.035(2) 0.033(2) 0.0161(16) 0.0071(14) -0.0064(14) -0.0208(16)
C135 0.0262(18) 0.0240(17) 0.0133(15) 0.0007(13) -0.0042(13) -0.0063(14)
C140 0.0165(15) 0.0153(15) 0.0141(15) -0.0017(12) -0.0017(12) 0.0009(12)
C141 0.0246(17) 0.0239(17) 0.0181(16) 0.0012(13) -0.0030(13) -0.0067(14)
C142 0.0299(19) 0.040(2) 0.0146(16) -0.0039(15) -0.0081(14) -0.0066(16)
C143 0.038(2) 0.033(2) 0.0102(15) 0.0049(14) -0.0038(14) 0.0024(16)
C144 0.038(2) 0.0170(16) 0.0168(16) 0.0017(13) 0.0058(14) -0.0048(14)
C145 0.0223(16) 0.0166(15) 0.0135(15) -0.0050(12) 0.0014(12) -0.0028(12)
C150 0.0164(15) 0.0125(14) 0.0136(14) -0.0012(11) -0.0004(11) -0.0041(11)
C151 0.0301(18) 0.0148(15) 0.0117(15) -0.0005(12) 0.0000(13) 0.0014(13)
C152 0.0266(18) 0.0221(17) 0.0246(18) -0.0049(14) 0.0055(14) 0.0060(14)
C153 0.0256(18) 0.0217(18) 0.033(2) -0.0039(15) -0.0029(15) 0.0094(14)
C154 0.0305(19) 0.0178(16) 0.0195(17) 0.0007(13) -0.0037(14) 0.0033(14)
C155 0.0217(16) 0.0132(15) 0.0159(15) -0.0029(12) 0.0020(12) -0.0015(12)
C160 0.0177(15) 0.0100(14) 0.0129(14) -0.0002(11) 0.0001(11) 0.0002(11)
C161 0.0218(16) 0.0170(15) 0.0124(14) -0.0018(12) -0.0009(12) 0.0013(12)
C162 0.0236(17) 0.0212(17) 0.0174(16) -0.0017(13) -0.0092(13) -0.0019(13)
C163 0.0151(15) 0.0238(17) 0.0254(18) -0.0010(14) -0.0024(13) 0.0021(13)
C164 0.0199(16) 0.0181(16) 0.0212(16) -0.0032(13) 0.0017(13) 0.0050(13)
C165 0.0194(15) 0.0129(14) 0.0160(15) -0.0013(12) -0.0026(12) -0.0028(12)
C170 0.0230(16) 0.0113(14) 0.0139(15) -0.0037(11) 0.0011(12) -0.0044(12)
C171 0.0312(19) 0.0174(16) 0.0188(16) -0.0030(13) 0.0006(14) -0.0065(14)
C172 0.056(3) 0.0206(18) 0.0115(16) 0.0011(13) 0.0017(16) -0.0128(17)
C173 0.050(3) 0.029(2) 0.0200(18) -0.0050(15) 0.0173(17) -0.0150(18)
C174 0.0302(19) 0.0214(18) 0.030(2) -0.0091(15) 0.0131(15) -0.0105(14)
C175 0.0256(17) 0.0138(15) 0.0202(16) -0.0054(12) 0.0046(13) -0.0051(13)
C180 0.0125(14) 0.0133(14) 0.0133(14) -0.0015(11) 0.0024(11) -0.0010(11)
C181 0.0179(15) 0.0131(14) 0.0163(15) 0.0002(12) -0.0029(12) 0.0009(12)
C182 0.0202(16) 0.0086(14) 0.0205(16) -0.0001(12) 0.0025(12) -0.0007(11)
C183 0.0143(15) 0.0167(15) 0.0198(16) -0.0080(12) 0.0019(12) -0.0037(12)
C184 0.0118(14) 0.0170(15) 0.0143(14) 0.0007(12) 0.0002(11) -0.0004(11)
C185 0.0131(14) 0.0111(14) 0.0129(14) 0.0005(11) 0.0023(11) -0.0005(11)
C190 0.0160(15) 0.0227(16) 0.0130(15) -0.0008(12) 0.0036(12) -0.0010(12)
C191 0.0246(18) 0.035(2) 0.0247(18) -0.0064(15) 0.0051(14) -0.0077(15)
C192 0.027(2) 0.093(4) 0.034(2) -0.017(2) -0.0026(18) -0.015(2)
C193 0.0203(17) 0.036(2) 0.0189(17) -0.0048(15) -0.0049(13) -0.0071(15)
C194 0.0164(15) 0.0209(16) 0.0150(15) -0.0033(12) 0.0052(12) -0.0005(12)
C195 0.0158(17) 0.060(3) 0.030(2) -0.0132(19) 0.0016(15) -0.0024(17)
C196 0.0184(17) 0.037(2) 0.0229(18) -0.0035(15) -0.0054(14) -0.0051(15)
C197 0.0149(15) 0.0211(16) 0.0142(15) -0.0020(12) -0.0066(12) 0.0024(12)
C200 0.060(3) 0.025(2) 0.050(3) 0.0044(19) -0.013(2) 0.008(2)
C201 0.056(3) 0.042(3) 0.079(4) 0.004(3) -0.012(3) 0.000(2)
C202 0.079(4) 0.058(4) 0.078(4) -0.019(3) -0.043(4) 0.008(3)
C203 0.079(4) 0.065(4) 0.063(4) -0.019(3) -0.012(3) 0.019(3)
C204 0.063(3) 0.058(3) 0.063(4) -0.011(3) -0.005(3) 0.019(3)
C205 0.056(3) 0.034(2) 0.060(3) -0.008(2) -0.014(2) 0.015(2)
C206 0.077(4) 0.038(3) 0.050(3) 0.008(2) -0.008(3) 0.007(2)
C210 0.085(4) 0.038(3) 0.095(5) 0.022(3) -0.044(4) -0.031(3)
C211 0.069(4) 0.041(3) 0.061(4) 0.007(2) 0.003(3) -0.022(2)
C212 0.133(7) 0.059(4) 0.089(5) 0.020(4) -0.015(5) -0.044(5)
C213 0.093(6) 0.075(5) 0.130(8) 0.039(5) -0.042(6) -0.023(4)
C214 0.064(4) 0.083(5) 0.096(6) 0.017(4) -0.012(4) -0.014(3)
C215 0.070(4) 0.052(3) 0.088(5) 0.010(3) -0.015(3) -0.009(3)
C216 0.169(9) 0.056(4) 0.197(10) 0.045(5) -0.125(8) -0.048(5)
O1 0.0390(15) 0.0183(12) 0.0182(12) -0.0066(9) 0.0043(10) 0.0010(10)
O2 0.0205(11) 0.0118(10) 0.0201(11) 0.0023(9) -0.0009(9) -0.0016(9)
O3 0.0166(11) 0.0187(11) 0.0143(11) 0.0020(9) -0.0048(8) -0.0006(9)
O4 0.0159(10) 0.0143(10) 0.0106(10) 0.0015(8) 0.0027(8) -0.0014(8)
O5 0.0195(11) 0.0150(11) 0.0123(10) -0.0056(8) -0.0024(8) -0.0019(8)
O6 0.0177(11) 0.0090(10) 0.0161(11) 0.0022(8) 0.0005(8) -0.0013(8)
O7 0.0151(11) 0.0277(12) 0.0107(10) -0.0029(9) -0.0015(8) -0.0043(9)
O8 0.0102(10) 0.0207(11) 0.0101(10) -0.0036(8) 0.0002(8) 0.0006(8)
F11 0.0420(13) 0.0322(13) 0.0407(14) -0.0094(10) 0.0027(11) -0.0042(10)
F12 0.0381(14) 0.082(2) 0.0371(14) -0.0016(14) 0.0035(11) -0.0023(14)
F13 0.0587(18) 0.079(2) 0.0484(17) 0.0191(15) 0.0098(14) 0.0330(16)
F14 0.092(2) 0.0284(13) 0.0450(15) 0.0123(11) 0.0236(14) 0.0261(13)
F15 0.0686(17) 0.0165(11) 0.0411(14) -0.0086(10) 0.0159(12) -0.0012(11)
F21 0.0461(14) 0.0332(12) 0.0267(12) 0.0005(9) 0.0073(10) 0.0083(10)
F22 0.0676(17) 0.0299(12) 0.0246(12) -0.0016(9) -0.0075(11) 0.0063(11)
F23 0.0797(19) 0.0386(14) 0.0148(11) 0.0089(9) 0.0011(11) -0.0144(13)
F24 0.0551(16) 0.0624(17) 0.0201(11) 0.0021(11) 0.0153(11) -0.0121(13)
F25 0.0427(13) 0.0483(14) 0.0188(11) 0.0001(10) 0.0100(9) 0.0042(11)
F31 0.097(2) 0.0445(15) 0.0149(11) 0.0011(10) 0.0063(12) -0.0215(14)
F32 0.100(2) 0.0562(18) 0.0487(17) 0.0025(14) 0.0385(17) -0.0319(17)
F33 0.073(2) 0.058(2) 0.092(3) 0.0106(17) 0.0068(18) -0.0415(17)
F34 0.103(3) 0.070(2) 0.0544(18) 0.0125(16) -0.0288(18) -0.0567(19)
F35 0.092(2) 0.0507(16) 0.0160(11) -0.0022(10) 0.0012(12) -0.0391(15)
F41 0.0183(9) 0.0280(11) 0.0223(10) -0.0053(8) -0.0016(8) -0.0012(8)
F42 0.0286(12) 0.0372(13) 0.0401(13) -0.0101(10) -0.0188(10) 0.0011(9)
F43 0.0576(15) 0.0349(13) 0.0241(11) -0.0049(9) -0.0228(11) 0.0080(11)
F44 0.0546(15) 0.0422(14) 0.0161(10) 0.0077(9) 0.0006(10) 0.0144(11)
F45 0.0277(11) 0.0334(12) 0.0183(10) 0.0064(8) 0.0042(8) 0.0042(9)
F51 0.0357(12) 0.0170(10) 0.0254(11) 0.0031(8) 0.0048(9) -0.0038(8)
F52 0.0513(14) 0.0112(10) 0.0474(14) -0.0031(9) -0.0076(11) 0.0019(9)
F53 0.0388(13) 0.0342(13) 0.0462(14) -0.0255(11) -0.0081(11) 0.0133(10)
F54 0.0249(11) 0.0503(14) 0.0234(11) -0.0170(10) 0.0037(8) -0.0012(10)
F55 0.0287(11) 0.0253(10) 0.0170(9) -0.0009(8) 0.0033(8) -0.0076(8)
F61 0.0298(11) 0.0294(11) 0.0192(10) -0.0058(8) -0.0023(8) 0.0074(9)
F62 0.0362(13) 0.0557(15) 0.0227(11) 0.0012(10) 0.0102(9) 0.0219(11)
F63 0.0153(10) 0.0640(17) 0.0499(15) 0.0195(13) 0.0023(10) 0.0013(10)
F64 0.0318(13) 0.0354(13) 0.0616(17) 0.0011(12) -0.0205(11) -0.0120(10)
F65 0.0312(12) 0.0273(11) 0.0409(13) -0.0147(10) -0.0138(10) 0.0016(9)
F71 0.0245(10) 0.0163(9) 0.0304(11) 0.0029(8) -0.0036(8) -0.0017(8)
F72 0.0273(11) 0.0234(11) 0.0615(16) -0.0192(11) -0.0036(10) 0.0030(9)
F73 0.0351(13) 0.0617(17) 0.0474(15) -0.0353(13) 0.0119(11) 0.0026(12)
F74 0.0400(13) 0.0625(17) 0.0238(12) -0.0012(11) 0.0152(10) 0.0004(12)
F75 0.0278(11) 0.0269(11) 0.0236(10) 0.0079(8) 0.0061(8) 0.0022(8)
F81 0.0131(9) 0.0216(10) 0.0453(13) -0.0018(9) 0.0015(9) 0.0018(8)
F82 0.0196(10) 0.0207(11) 0.0677(17) 0.0005(10) 0.0059(10) -0.0061(8)
F83 0.0279(11) 0.0134(10) 0.0522(14) -0.0017(9) 0.0009(10) -0.0012(8)
F84 0.0221(10) 0.0196(10) 0.0272(11) -0.0044(8) 0.0004(8) 0.0049(8)
F85 0.0159(9) 0.0212(10) 0.0209(10) -0.0042(8) 0.0033(7) -0.0028(7)
F91 0.0234(10) 0.0382(12) 0.0184(10) 0.0146(9) -0.0082(8) -0.0112(9)
F92 0.0269(11) 0.0561(15) 0.0295(12) 0.0197(11) -0.0064(9) -0.0226(11)
F93 0.0185(10) 0.0353(12) 0.0282(11) 0.0035(9) -0.0090(8) -0.0078(8)
F94 0.0245(10) 0.0238(10) 0.0165(9) 0.0021(8) -0.0095(8) -0.0010(8)
F95 0.0202(9) 0.0213(10) 0.0151(9) 0.0054(7) -0.0014(7) -0.0010(7)
F101 0.0197(9) 0.0306(11) 0.0122(9) 0.0065(8) 0.0015(7) 0.0036(8)
F102 0.0186(10) 0.0318(11) 0.0202(10) 0.0079(8) -0.0044(8) 0.0059(8)
F103 0.0131(9) 0.0189(9) 0.0250(10) 0.0002(8) 0.0007(7) 0.0027(7)
F104 0.0176(9) 0.0211(10) 0.0169(9) 0.0019(7) 0.0079(7) 0.0006(7)
F105 0.0173(9) 0.0181(9) 0.0113(8) 0.0051(7) 0.0004(7) 0.0002(7)
F111 0.0212(9) 0.0118(9) 0.0182(9) 0.0023(7) -0.0012(7) 0.0003(7)
F112 0.0282(11) 0.0102(9) 0.0371(12) -0.0074(8) 0.0015(9) -0.0035(8)
F113 0.0248(11) 0.0317(12) 0.0349(12) -0.0206(9) -0.0085(9) -0.0047(9)
F114 0.0374(12) 0.0307(11) 0.0189(10) -0.0001(8) -0.0135(9) 0.0002(9)
F115 0.0262(10) 0.0130(9) 0.0170(9) 0.0031(7) -0.0047(8) -0.0014(7)
F121 0.0128(9) 0.0136(9) 0.0275(10) -0.0006(7) -0.0028(7) -0.0021(7)
F122 0.0187(10) 0.0164(10) 0.0392(12) 0.0005(8) -0.0057(8) 0.0052(7)
F123 0.0275(11) 0.0090(9) 0.0445(13) -0.0019(8) -0.0032(9) -0.0001(8)
F124 0.0208(10) 0.0155(9) 0.0273(10) -0.0056(8) -0.0021(8) -0.0057(7)
F125 0.0156(9) 0.0153(9) 0.0204(9) -0.0044(7) -0.0051(7) 0.0004(7)
F131 0.0226(10) 0.0211(10) 0.0309(11) -0.0045(8) -0.0035(8) 0.0033(8)
F132 0.0194(11) 0.0689(18) 0.0548(16) -0.0148(14) 0.0057(11) 0.0013(11)
F133 0.0302(13) 0.079(2) 0.0496(16) 0.0035(14) 0.0084(11) -0.0288(13)
F134 0.0538(15) 0.0372(13) 0.0313(12) 0.0132(10) -0.0099(11) -0.0304(11)
F135 0.0368(12) 0.0142(10) 0.0363(12) -0.0001(9) -0.0066(9) -0.0057(8)
F141 0.0626(16) 0.0418(13) 0.0150(10) -0.0052(9) -0.0024(10) -0.0320(12)
F142 0.0549(16) 0.0675(18) 0.0162(11) -0.0028(11) -0.0123(10) -0.0266(13)
F143 0.0675(17) 0.0475(15) 0.0139(10) 0.0098(10) -0.0062(11) -0.0063(12)
F144 0.0803(19) 0.0290(12) 0.0217(11) 0.0019(9) 0.0083(11) -0.0250(12)
F145 0.0351(12) 0.0322(12) 0.0186(10) -0.0069(8) 0.0019(8) -0.0191(9)
F151 0.0407(12) 0.0319(11) 0.0115(9) -0.0004(8) 0.0036(8) 0.0128(9)
F152 0.0402(13) 0.0401(13) 0.0309(12) -0.0045(10) 0.0116(10) 0.0185(10)
F153 0.0404(13) 0.0403(14) 0.0376(13) -0.0043(11) -0.0052(10) 0.0257(11)
F154 0.0438(13) 0.0293(12) 0.0203(10) 0.0043(9) -0.0097(9) 0.0105(10)
F155 0.0280(10) 0.0239(10) 0.0122(9) -0.0001(7) 0.0000(8) 0.0020(8)
F161 0.0236(10) 0.0249(10) 0.0146(9) -0.0075(8) -0.0012(7) -0.0003(8)
F162 0.0249(11) 0.0419(13) 0.0251(11) -0.0112(9) -0.0123(9) -0.0026(9)
F163 0.0154(10) 0.0379(12) 0.0355(12) -0.0039(10) -0.0058(8) 0.0032(8)
F164 0.0198(10) 0.0291(11) 0.0339(12) -0.0125(9) 0.0048(8) 0.0037(8)
F165 0.0209(9) 0.0185(9) 0.0177(9) -0.0084(7) 0.0006(7) -0.0017(7)
F171 0.0383(12) 0.0221(10) 0.0188(10) 0.0057(8) -0.0088(9) 0.0006(9)
F172 0.0781(19) 0.0388(14) 0.0142(11) 0.0080(9) -0.0005(11) -0.0162(13)
F173 0.0744(19) 0.0504(16) 0.0275(13) -0.0062(11) 0.0311(12) -0.0197(14)
F174 0.0296(12) 0.0490(15) 0.0466(14) -0.0105(12) 0.0216(11) -0.0058(11)
F175 0.0168(9) 0.0204(10) 0.0266(10) -0.0031(8) 0.0007(8) -0.0015(7)
F181 0.0305(11) 0.0119(9) 0.0231(10) 0.0023(7) -0.0118(8) 0.0006(8)
F182 0.0361(12) 0.0087(9) 0.0308(11) 0.0014(8) -0.0059(9) -0.0014(8)
F183 0.0261(10) 0.0177(10) 0.0281(11) -0.0098(8) -0.0042(8) -0.0059(8)
F184 0.0187(9) 0.0233(10) 0.0166(9) -0.0025(8) -0.0058(7) -0.0004(7)
F185 0.0204(9) 0.0129(9) 0.0166(9) 0.0018(7) -0.0042(7) 0.0016(7)
Al1 0.0144(4) 0.0124(4) 0.0096(4) -0.0008(3) 0.0009(3) -0.0004(3)
Al2 0.0108(4) 0.0095(4) 0.0086(4) -0.0008(3) -0.0001(3) -0.0006(3)

loop_
_atom_type_symbol
_atom_type_description
_atom_type_scat_dispersion_real
_atom_type_scat_dispersion_imag
_atom_type_scat_source
C C 0.0033 0.0016 'International Tables Vol C Tables 4.2.6.8 and 6.1.1.4'
H H 0.0000 0.0000 'International Tables Vol C Tables 4.2.6.8 and 6.1.1.4'
O O 0.0106 0.0060 'International Tables Vol C Tables 4.2.6.8 and 6.1.1.4'
F F 0.0171 0.0103 'International Tables Vol C Tables 4.2.6.8 and 6.1.1.4'
Al Al 0.0645 0.0514 'International Tables Vol C Tables 4.2.6.8 and 6.1.1.4'

loop_
_geom_angle_atom_site_label_1
_geom_angle_atom_site_label_2
_geom_angle_atom_site_label_3
_geom_angle
O1 C1 C10 110.5(3)
O1 C1 C20 108.5(3)
C10 C1 C20 110.3(3)
O1 C1 C30 106.6(3)
C10 C1 C30 110.5(3)
C20 C1 C30 110.3(3)
O2 C2 C60 107.0(2)
O2 C2 C50 112.9(2)
C60 C2 C50 112.3(3)
O2 C2 C40 108.8(2)
C60 C2 C40 113.4(2)
C50 C2 C40 102.6(2)
O3 C3 C80 107.6(2)
O3 C3 C90 113.4(2)
C80 C3 C90 110.2(2)
O3 C3 C70 108.9(2)
C80 C3 C70 115.2(2)
C90 C3 C70 101.6(2)
O4 C4 C100 114.1(2)
O4 C4 C120 106.6(2)
C100 C4 C120 109.9(2)
O4 C4 C110 108.6(2)
C100 C4 C110 103.0(2)
C120 C4 C110 114.8(2)
O5 C5 C140 109.4(2)
O5 C5 C130 107.6(2)
C140 C5 C130 108.9(2)
O5 C5 C150 108.1(2)
C140 C5 C150 110.1(2)
C130 C5 C150 112.7(2)
O6 C6 C160 107.2(2)
O6 C6 C180 112.2(2)
C160 C6 C180 111.8(2)
O6 C6 C170 109.1(2)
C160 C6 C170 114.8(2)
C180 C6 C170 101.8(2)
C11 C10 C15 114.3(4)
C11 C10 C1 120.3(3)
C15 C10 C1 125.3(4)
F11 C11 C12 115.8(4)
F11 C11 C10 120.4(3)
C12 C11 C10 123.7(4)
F12 C12 C13 120.0(4)
F12 C12 C11 120.1(4)
C13 C12 C11 119.9(4)
F13 C13 C14 120.8(4)
F13 C13 C12 120.4(5)
C14 C13 C12 118.7(4)
F14 C14 C13 120.1(4)
F14 C14 C15 119.0(5)
C13 C14 C15 120.9(4)
F15 C15 C14 116.8(4)
F15 C15 C10 120.6(4)
C14 C15 C10 122.5(4)
C21 C20 C25 113.9(3)
C21 C20 C1 119.1(3)
C25 C20 C1 126.9(3)
F21 C21 C22 115.8(3)
F21 C21 C20 119.5(3)
C22 C21 C20 124.6(3)
F22 C22 C21 120.5(4)
F22 C22 C23 120.9(3)
C21 C22 C23 118.5(4)
F23 C23 C24 120.6(4)
F23 C23 C22 120.0(4)
C24 C23 C22 119.4(3)
F24 C24 C23 120.2(3)
F24 C24 C25 118.8(4)
C23 C24 C25 121.0(4)
F25 C25 C24 114.9(3)
F25 C25 C20 122.7(3)
C24 C25 C20 122.5(4)
C31 C30 C35 113.9(4)
C31 C30 C1 118.6(3)
C35 C30 C1 127.4(3)
F31 C31 C32 116.4(4)
F31 C31 C30 119.6(4)
C32 C31 C30 123.9(4)
F32 C32 C33 120.1(4)
F32 C32 C31 120.1(4)
C33 C32 C31 119.8(4)
F33 C33 C32 121.3(4)
F33 C33 C34 119.8(5)
C32 C33 C34 118.9(4)
F34 C34 C33 119.8(4)
F34 C34 C35 120.3(4)
C33 C34 C35 119.9(4)
F35 C35 C34 115.9(4)
F35 C35 C30 120.8(4)
C34 C35 C30 123.2(4)
C45 C40 C41 115.4(3)
C45 C40 C2 127.5(3)
C41 C40 C2 116.9(3)
F41 C41 C42 116.6(3)
F41 C41 C40 120.4(3)
C42 C41 C40 122.9(3)
F42 C42 C43 120.9(3)
F42 C42 C41 119.7(3)
C43 C42 C41 119.4(3)
F43 C43 C44 120.7(3)
F43 C43 C42 119.7(3)
C44 C43 C42 119.5(3)
F44 C44 C43 119.8(3)
F44 C44 C45 119.9(3)
C43 C44 C45 120.3(3)
F45 C45 C44 116.0(3)
F45 C45 C40 121.7(3)
C44 C45 C40 122.3(3)
C51 C50 C55 115.0(3)
C51 C50 C2 120.0(3)
C55 C50 C2 124.8(3)
F51 C51 C52 117.4(3)
F51 C51 C50 119.0(3)
C52 C51 C50 123.5(3)
F52 C52 C51 120.6(3)
F52 C52 C53 119.7(3)
C51 C52 C53 119.6(3)
F53 C53 C54 120.3(3)
F53 C53 C52 120.8(3)
C54 C53 C52 118.9(3)
F54 C54 C53 120.3(3)
F54 C54 C55 119.1(3)
C53 C54 C55 120.6(3)
F55 C55 C54 115.0(3)
F55 C55 C50 122.6(3)
C54 C55 C50 122.4(3)
C65 C60 C61 114.6(3)
C65 C60 C2 126.8(3)
C61 C60 C2 118.1(3)
F61 C61 C62 116.9(3)
F61 C61 C60 119.6(3)
C62 C61 C60 123.5(3)
F62 C62 C61 120.2(3)
F62 C62 C63 120.4(3)
C61 C62 C63 119.4(3)
F63 C63 C64 120.8(4)
F63 C63 C62 120.3(4)
C64 C63 C62 118.9(3)
F64 C64 C63 119.9(3)
F64 C64 C65 119.6(4)
C63 C64 C65 120.5(3)
F65 C65 C60 121.7(3)
F65 C65 C64 115.2(3)
C60 C65 C64 123.1(3)
C71 C70 C75 115.4(3)
C71 C70 C3 116.6(3)
C75 C70 C3 127.7(3)
F71 C71 C72 116.0(3)
F71 C71 C70 120.4(3)
C72 C71 C70 123.5(3)
F72 C72 C71 120.6(3)
F72 C72 C73 120.0(3)
C71 C72 C73 119.4(3)
F73 C73 C74 120.6(4)
F73 C73 C72 120.1(4)
C74 C73 C72 119.3(3)
F74 C74 C73 119.8(3)
F74 C74 C75 119.7(3)
C73 C74 C75 120.6(3)
F75 C75 C74 115.2(3)
F75 C75 C70 123.0(3)
C74 C75 C70 121.8(3)
C85 C80 C81 114.0(3)
C85 C80 C3 122.8(3)
C81 C80 C3 122.7(3)
F81 C81 C82 116.8(3)
F81 C81 C80 119.7(3)
C82 C81 C80 123.5(3)
F82 C82 C83 119.9(3)
F82 C82 C81 120.2(3)
C83 C82 C81 119.8(3)
F83 C83 C84 120.8(3)
F83 C83 C82 120.1(3)
C84 C83 C82 119.1(3)
F84 C84 C83 120.5(3)
F84 C84 C85 119.5(3)
C83 C84 C85 120.0(3)
F85 C85 C84 115.0(3)
F85 C85 C80 121.6(3)
C84 C85 C80 123.4(3)
C91 C90 C95 115.2(3)
C91 C90 C3 125.5(3)
C95 C90 C3 119.3(3)
F91 C91 C90 122.1(3)
F91 C91 C92 115.6(3)
C90 C91 C92 122.3(3)
F92 C92 C93 119.4(3)
F92 C92 C91 120.3(3)
C93 C92 C91 120.4(3)
F93 C93 C94 120.6(3)
F93 C93 C92 120.2(3)
C94 C93 C92 119.2(3)
F94 C94 C93 120.0(3)
F94 C94 C95 120.6(3)
C93 C94 C95 119.4(3)
F95 C95 C94 117.1(3)
F95 C95 C90 119.3(3)
C94 C95 C90 123.5(3)
C105 C100 C101 115.5(3)
C105 C100 C4 118.9(2)
C101 C100 C4 125.6(3)
F101 C101 C102 116.4(3)
F101 C101 C100 121.8(3)
C102 C101 C100 121.8(3)
F102 C102 C103 119.3(3)
F102 C102 C101 120.0(3)
C103 C102 C101 120.6(3)
F103 C103 C102 120.7(3)
F103 C103 C104 119.9(3)
C102 C103 C104 119.3(3)
F104 C104 C105 120.6(3)
F104 C104 C103 120.3(3)
C105 C104 C103 119.1(3)
F105 C105 C104 116.8(3)
F105 C105 C100 119.6(3)
C104 C105 C100 123.6(3)
C111 C110 C115 114.8(3)
C111 C110 C4 116.5(3)
C115 C110 C4 128.5(3)
F111 C111 C112 116.5(3)
F111 C111 C110 120.1(3)
C112 C111 C110 123.3(3)
F112 C112 C113 119.9(3)
F112 C112 C111 120.1(3)
C113 C112 C111 120.1(3)
F113 C113 C112 120.8(3)
F113 C113 C114 119.9(3)
C112 C113 C114 119.2(3)
F114 C114 C113 120.2(3)
F114 C114 C115 119.8(3)
C113 C114 C115 120.0(3)
F115 C115 C114 115.1(3)
F115 C115 C110 122.5(3)
C114 C115 C110 122.5(3)
C121 C120 C125 115.2(3)
C121 C120 C4 122.0(3)
C125 C120 C4 122.3(3)
F121 C121 C122 116.3(3)
F121 C121 C120 120.5(3)
C122 C121 C120 123.2(3)
F122 C122 C121 120.8(3)
F122 C122 C123 119.9(3)
C121 C122 C123 119.3(3)
F123 C123 C124 121.1(3)
F123 C123 C122 119.8(3)
C124 C123 C122 119.1(3)
F124 C124 C123 120.1(3)
F124 C124 C125 119.5(3)
C123 C124 C125 120.3(3)
F125 C125 C124 115.1(3)
F125 C125 C120 122.2(3)
C124 C125 C120 122.6(3)
C135 C130 C131 115.3(3)
C135 C130 C5 127.2(3)
C131 C130 C5 117.5(3)
F131 C131 C132 117.3(3)
F131 C131 C130 120.3(3)
C132 C131 C130 122.3(3)
F132 C132 C133 120.4(3)
F132 C132 C131 119.3(4)
C133 C132 C131 120.3(4)
F133 C133 C134 120.9(4)
F133 C133 C132 120.2(4)
C134 C133 C132 118.9(3)
F134 C134 C133 120.0(3)
F134 C134 C135 119.7(4)
C133 C134 C135 120.4(3)
F135 C135 C134 116.0(3)
F135 C135 C130 121.3(3)
C134 C135 C130 122.7(3)
C141 C140 C145 115.6(3)
C141 C140 C5 121.9(3)
C145 C140 C5 122.2(3)
F141 C141 C140 121.4(3)
F141 C141 C142 115.8(3)
C140 C141 C142 122.7(3)
F142 C142 C143 120.5(3)
F142 C142 C141 120.0(3)
C143 C142 C141 119.5(3)
F143 C143 C144 120.5(3)
F143 C143 C142 120.2(3)
C144 C143 C142 119.3(3)
F144 C144 C143 119.8(3)
F144 C144 C145 119.8(3)
C143 C144 C145 120.3(3)
F145 C145 C144 115.8(3)
F145 C145 C140 121.7(3)
C144 C145 C140 122.5(3)
C151 C150 C155 114.5(3)
C151 C150 C5 127.1(3)
C155 C150 C5 118.2(3)
F151 C151 C150 122.6(3)
F151 C151 C152 114.4(3)
C150 C151 C152 123.0(3)
F152 C152 C153 120.2(3)
F152 C152 C151 119.7(3)
C153 C152 C151 120.0(3)
F153 C153 C152 120.7(3)
F153 C153 C154 120.4(3)
C152 C153 C154 118.9(3)
F154 C154 C153 120.3(3)
F154 C154 C155 120.2(3)
C153 C154 C155 119.5(3)
F155 C155 C154 116.8(3)
F155 C155 C150 119.2(3)
C154 C155 C150 124.0(3)
C165 C160 C161 114.9(3)
C165 C160 C6 123.3(3)
C161 C160 C6 121.4(3)
F161 C161 C162 117.3(3)
F161 C161 C160 119.6(3)
C162 C161 C160 123.0(3)
F162 C162 C161 120.4(3)
F162 C162 C163 119.8(3)
C161 C162 C163 119.8(3)
F163 C163 C164 120.5(3)
F163 C163 C162 120.3(3)
C164 C163 C162 119.2(3)
F164 C164 C163 120.1(3)
F164 C164 C165 119.7(3)
C163 C164 C165 120.2(3)
F165 C165 C164 115.7(3)
F165 C165 C160 121.5(3)
C164 C165 C160 122.8(3)
C175 C170 C171 115.2(3)
C175 C170 C6 116.9(3)
C171 C170 C6 127.8(3)
F171 C171 C170 122.4(3)
F171 C171 C172 115.8(3)
C170 C171 C172 121.8(3)
F172 C172 C173 120.7(3)
F172 C172 C171 118.7(4)
C173 C172 C171 120.5(3)
F173 C173 C172 121.0(4)
F173 C173 C174 119.5(4)
C172 C173 C174 119.5(3)
F174 C174 C173 120.7(3)
F174 C174 C175 119.7(3)
C173 C174 C175 119.5(4)
F175 C175 C174 116.2(3)
F175 C175 C170 120.6(3)
C174 C175 C170 123.2(3)
C185 C180 C181 115.4(3)
C185 C180 C6 125.2(3)
C181 C180 C6 119.3(3)
F181 C181 C182 117.2(3)
F181 C181 C180 119.4(3)
C182 C181 C180 123.4(3)
F182 C182 C183 120.3(3)
F182 C182 C181 120.3(3)
C183 C182 C181 119.5(3)
F183 C183 C182 120.8(3)
F183 C183 C184 120.1(3)
C182 C183 C184 119.1(3)
F184 C184 C183 119.4(3)
F184 C184 C185 119.8(3)
C183 C184 C185 120.8(3)
F185 C185 C184 115.4(3)
F185 C185 C180 122.8(3)
C184 C185 C180 121.8(3)
O7 C190 C191 103.5(3)
C190 C191 C192 100.9(3)
C193 C192 C191 104.2(3)
O7 C193 C192 105.8(3)
O8 C194 C195 105.3(3)
C196 C195 C194 104.6(3)
C197 C196 C195 102.7(3)
O8 C197 C196 103.5(2)
C201 C200 C205 117.9(5)
C201 C200 C206 122.1(5)
C205 C200 C206 119.9(5)
C200 C201 C202 121.0(6)
C203 C202 C201 119.4(5)
C204 C203 C202 120.5(6)
C203 C204 C205 119.9(6)
C200 C205 C204 121.2(5)
C211 C210 C216 121.4(8)
C211 C210 C215 116.1(5)
C216 C210 C215 122.5(8)
C212 C211 C210 120.1(7)
C213 C212 C211 121.3(8)
C214 C213 C212 118.2(8)
C215 C214 C213 125.3(8)
C214 C215 C210 118.9(7)
C1 O1 Al1 169.5(2)
C2 O2 Al1 172.6(2)
C3 O3 Al1 167.3(2)
C4 O4 Al2 170.9(2)
C5 O5 Al2 164.4(2)
C6 O6 Al2 163.4(2)
C193 O7 C190 107.6(2)
C193 O7 Al1 124.73(19)
C190 O7 Al1 127.57(18)
C197 O8 C194 108.6(2)
C197 O8 Al2 124.82(17)
C194 O8 Al2 123.95(18)
O2 Al1 O1 112.43(12)
O2 Al1 O3 115.14(12)
O1 Al1 O3 119.19(12)
O2 Al1 O7 107.07(11)
O1 Al1 O7 98.65(12)
O3 Al1 O7 101.32(11)
O4 Al2 O6 115.29(11)
O4 Al2 O5 119.04(11)
O6 Al2 O5 112.94(11)
O4 Al2 O8 99.39(10)
O6 Al2 O8 103.55(11)
O5 Al2 O8 103.32(10)

loop_
_geom_bond_atom_site_label_1
_geom_bond_atom_site_label_2
_geom_bond_distance
C1 O1 1.380(4)
C1 C10 1.543(5)
C1 C20 1.550(5)
C1 C30 1.559(5)
C2 O2 1.382(4)
C2 C60 1.546(4)
C2 C50 1.558(4)
C2 C40 1.563(4)
C3 O3 1.378(4)
C3 C80 1.538(4)
C3 C90 1.553(4)
C3 C70 1.572(4)
C4 O4 1.377(3)
C4 C100 1.550(4)
C4 C120 1.556(4)
C4 C110 1.558(4)
C5 O5 1.380(4)
C5 C140 1.550(4)
C5 C130 1.555(4)
C5 C150 1.552(4)
C6 O6 1.382(3)
C6 C160 1.542(4)
C6 C180 1.556(4)
C6 C170 1.567(4)
C10 C11 1.389(6)
C10 C15 1.395(5)
C11 F11 1.348(4)
C11 C12 1.374(6)
C12 F12 1.336(5)
C12 C13 1.371(6)
C13 F13 1.333(5)
C13 C14 1.360(7)
C14 F14 1.348(5)
C14 C15 1.379(6)
C15 F15 1.341(5)
C20 C21 1.392(5)
C20 C25 1.393(5)
C21 F21 1.349(4)
C21 C22 1.378(5)
C22 F22 1.330(5)
C22 C23 1.379(6)
C23 F23 1.340(4)
C23 C24 1.357(6)
C24 F24 1.346(5)
C24 C25 1.382(5)
C25 F25 1.343(4)
C30 C31 1.382(5)
C30 C35 1.392(5)
C31 F31 1.346(5)
C31 C32 1.374(6)
C32 F32 1.343(5)
C32 C33 1.367(7)
C33 F33 1.336(5)
C33 C34 1.372(6)
C34 F34 1.328(5)
C34 C35 1.377(6)
C35 F35 1.338(4)
C40 C45 1.385(5)
C40 C41 1.393(5)
C41 F41 1.340(4)
C41 C42 1.382(5)
C42 F42 1.332(4)
C42 C43 1.372(5)
C43 F43 1.341(4)
C43 C44 1.365(5)
C44 F44 1.342(4)
C44 C45 1.384(5)
C45 F45 1.341(4)
C50 C51 1.391(5)
C50 C55 1.387(4)
C51 F51 1.344(4)
C51 C52 1.373(5)
C52 F52 1.338(4)
C52 C53 1.374(5)
C53 F53 1.340(4)
C53 C54 1.370(5)
C54 F54 1.339(4)
C54 C55 1.381(5)
C55 F55 1.341(4)
C60 C65 1.380(5)
C60 C61 1.394(5)
C61 F61 1.340(4)
C61 C62 1.379(5)
C62 F62 1.341(4)
C62 C63 1.379(6)
C63 F63 1.337(4)
C63 C64 1.364(6)
C64 F64 1.345(4)
C64 C65 1.380(5)
C65 F65 1.346(4)
C70 C71 1.391(5)
C70 C75 1.394(5)
C71 F71 1.342(4)
C71 C72 1.375(5)
C72 F72 1.334(4)
C72 C73 1.378(6)
C73 F73 1.336(4)
C73 C74 1.369(6)
C74 F74 1.338(4)
C74 C75 1.389(5)
C75 F75 1.335(4)
C80 C85 1.392(4)
C80 C81 1.396(5)
C81 F81 1.343(4)
C81 C82 1.380(5)
C82 F82 1.333(4)
C82 C83 1.373(5)
C83 F83 1.339(4)
C83 C84 1.371(5)
C84 F84 1.341(3)
C84 C85 1.383(4)
C85 F85 1.350(4)
C90 C91 1.379(4)
C90 C95 1.397(4)
C91 F91 1.335(4)
C91 C92 1.384(5)
C92 F92 1.334(4)
C92 C93 1.375(5)
C93 F93 1.335(4)
C93 C94 1.373(5)
C94 F94 1.338(3)
C94 C95 1.371(4)
C95 F95 1.344(3)
C100 C105 1.392(4)
C100 C101 1.391(4)
C101 F101 1.339(3)
C101 C102 1.382(4)
C102 F102 1.342(3)
C102 C103 1.374(4)
C103 F103 1.335(3)
C103 C104 1.378(4)
C104 F104 1.334(3)
C104 C105 1.372(4)
C105 F105 1.340(3)
C110 C111 1.395(4)
C110 C115 1.395(4)
C111 F111 1.341(3)
C111 C112 1.376(4)
C112 F112 1.337(4)
C112 C113 1.366(5)
C113 F113 1.333(4)
C113 C114 1.378(5)
C114 F114 1.333(4)
C114 C115 1.389(4)
C115 F115 1.339(3)
C120 C121 1.388(4)
C120 C125 1.391(4)
C121 F121 1.341(3)
C121 C122 1.383(4)
C122 F122 1.330(3)
C122 C123 1.382(5)
C123 F123 1.335(3)
C123 C124 1.374(5)
C124 F124 1.340(3)
C124 C125 1.379(4)
C125 F125 1.345(3)
C130 C135 1.384(5)
C130 C131 1.398(5)
C131 F131 1.336(4)
C131 C132 1.381(5)
C132 F132 1.345(4)
C132 C133 1.371(6)
C133 F133 1.332(4)
C133 C134 1.371(6)
C134 F134 1.335(4)
C134 C135 1.380(5)
C135 F135 1.345(4)
C140 C141 1.381(5)
C140 C145 1.384(4)
C141 F141 1.344(4)
C141 C142 1.390(5)
C142 F142 1.338(4)
C142 C143 1.375(5)
C143 F143 1.343(4)
C143 C144 1.361(5)
C144 F144 1.340(4)
C144 C145 1.382(5)
C145 F145 1.338(4)
C150 C151 1.387(4)
C150 C155 1.388(4)
C151 F151 1.338(4)
C151 C152 1.388(5)
C152 F152 1.327(4)
C152 C153 1.374(5)
C153 F153 1.334(4)
C153 C154 1.377(5)
C154 F154 1.341(4)
C154 C155 1.376(5)
C155 F155 1.345(4)
C160 C165 1.391(4)
C160 C161 1.395(4)
C161 F161 1.336(4)
C161 C162 1.371(5)
C162 F162 1.335(4)
C162 C163 1.379(5)
C163 F163 1.342(4)
C163 C164 1.367(5)
C164 F164 1.346(4)
C164 C165 1.378(4)
C165 F165 1.344(4)
C170 C175 1.391(5)
C170 C171 1.395(5)
C171 F171 1.332(4)
C171 C172 1.394(5)
C172 F172 1.329(4)
C172 C173 1.362(6)
C173 F173 1.334(4)
C173 C174 1.374(6)
C174 F174 1.342(4)
C174 C175 1.384(5)
C175 F175 1.341(4)
C180 C185 1.387(4)
C180 C181 1.395(4)
C181 F181 1.341(4)
C181 C182 1.380(4)
C182 F182 1.343(3)
C182 C183 1.368(5)
C183 F183 1.341(4)
C183 C184 1.374(4)
C184 F184 1.338(3)
C184 C185 1.387(4)
C185 F185 1.337(3)
C190 O7 1.478(4)
C190 C191 1.501(5)
C191 C192 1.525(6)
C192 C193 1.506(5)
C193 O7 1.470(4)
C194 O8 1.480(4)
C194 C195 1.518(5)
C195 C196 1.518(5)
C196 C197 1.501(5)
C197 O8 1.479(3)
C200 C201 1.374(7)
C200 C205 1.385(7)
C200 C206 1.522(7)
C201 C202 1.399(9)
C202 C203 1.371(9)
C203 C204 1.356(8)
C204 C205 1.386(7)
C210 C211 1.409(9)
C210 C216 1.417(9)
C210 C215 1.450(9)
C211 C212 1.391(10)
C212 C213 1.349(12)
C213 C214 1.344(11)
C214 C215 1.318(9)
O1 Al1 1.697(2)
O2 Al1 1.696(2)
O3 Al1 1.702(2)
O4 Al2 1.697(2)
O5 Al2 1.702(2)
O6 Al2 1.699(2)
O7 Al1 1.872(2)
O8 Al2 1.866(2)
